data_7008580
loop_
_publ_author_name
'Constable, Edwin C.'
'Housecroft, Catherine E.'
'Neuburger, Markus'
'Schaffner, Silvia'
'Smith, Christopher B.'

_publ_section_title
;
 Formation of [2 + 2] diruthenium(II) metallomacrocycles from ligands
 containing 2,2':6',2''-terpyridine domains linked through flexible
 polyethyleneoxy spacers.
;
_journal_issue 13
_journal_name_full 'Dalton transactions (Cambridge, England : 2003)'
_journal_page_first 2259
_journal_page_last 2267
_journal_paper_doi 10.1039/b504670j
_journal_year 2005
_chemical_formula_moiety 'C84 H88 N12 O14 Ru2, 4(F6 P), C2 H3 N, 2(H2 O)'
_chemical_formula_sum 'C86 H91 F24 N13 O16 P4 Ru2'
_chemical_formula_weight 2344.73
_space_group_IT_number 2
_symmetry_cell_setting triclinic
_symmetry_space_group_name_Hall '-P 1'
_symmetry_space_group_name_H-M 'P -1'
_atom_sites_solution_hydrogens geom
_atom_sites_solution_primary direct
_audit_creation_date 05-03-10
_audit_creation_method CRYSTALS_ver_12.24
_cell_angle_alpha 73.44(4)
_cell_angle_beta 84.71(8)
_cell_angle_gamma 83.69(8)
_cell_formula_units_Z 1
_cell_length_a 8.360(8)
_cell_length_b 15.497(9)
_cell_length_c 20.712(10)
_cell_measurement_reflns_used 0
_cell_measurement_temperature 173
_cell_measurement_theta_max 0
_cell_measurement_theta_min 0
_cell_volume 2551(3)
_computing_cell_refinement 'Denzo/Scalepack (Otwinowski & Minor, 1996)'
_computing_data_collection 'COLLECT (Nonius BV, 1997)'
_computing_data_reduction 'Denzo/Scalepack (Otwinowski & Minor, 1996)'
_computing_molecular_graphics 'CAMERON (Watkin et al 1996)'
_computing_publication_material 'CRYSTALS (Betteridge et al 2003)'
_computing_structure_refinement 'CRYSTALS (Betteridge et al 2003)'
_computing_structure_solution 'SIR92 (Altomare et al, 1994)'
_diffrn_ambient_temperature 173
_diffrn_measured_fraction_theta_full 0.995
_diffrn_measured_fraction_theta_max 0.977
_diffrn_measurement_device_type 'Nonius Kappa CCD'
_diffrn_measurement_method '\f & \w scans'
_diffrn_radiation_monochromator graphite
_diffrn_radiation_type 'Mo K\a'
_diffrn_radiation_wavelength 0.71073
_diffrn_reflns_av_R_equivalents 0.049
_diffrn_reflns_limit_h_max 10
_diffrn_reflns_limit_h_min -10
_diffrn_reflns_limit_k_max 20
_diffrn_reflns_limit_k_min -19
_diffrn_reflns_limit_l_max 26
_diffrn_reflns_limit_l_min -26
_diffrn_reflns_number 36272
_diffrn_reflns_theta_full 22.274
_diffrn_reflns_theta_max 27.499
_diffrn_reflns_theta_min 3.008
_diffrn_standards_number 0
_exptl_absorpt_coefficient_mu 0.469
_exptl_absorpt_correction_T_max 0.98
_exptl_absorpt_correction_T_min 0.95
_exptl_absorpt_correction_type multi-scan
_exptl_absorpt_process_details 'Denzo/Scalepack (Otwinowski & Minor, 1996)'
_exptl_crystal_colour purple
_exptl_crystal_density_diffrn 1.526
_exptl_crystal_description plate
_exptl_crystal_F_000 1190
_exptl_crystal_size_max 0.16
_exptl_crystal_size_mid 0.11
_exptl_crystal_size_min 0.04
_refine_diff_density_max 1.60
_refine_diff_density_min -1.94
_refine_ls_extinction_coef 300(60)
_refine_ls_extinction_method 'Larson 1970 Crystallographic Computing eq 22'
_refine_ls_goodness_of_fit_ref 1.0107
_refine_ls_hydrogen_treatment noref
_refine_ls_matrix_type full
_refine_ls_number_parameters 740
_refine_ls_number_reflns 7448
_refine_ls_number_restraints 2244
_refine_ls_R_factor_all 0.1092
_refine_ls_R_factor_gt 0.1092
_refine_ls_shift/su_max 0.029346
_refine_ls_structure_factor_coef F
_refine_ls_weighting_details
;
Method, part 1, Chebychev polynomial, (Watkin, 1994, Prince, 1982)
[weight] = 1.0/[A~0~*T~0~(x)+A~1~*T~1~(x) ... +A~n-1~]*T~n-1~(x)]
where A~i~ are the Chebychev coefficients listed below and x= Fcalc/Fmax
Method = Robust Weighting (Prince, 1982)
W = [weight] * [1-(deltaF/6*sigmaF)^2^]^2^
A~i~ are:
4.14 0.114 3.26
;
_refine_ls_weighting_scheme calc
_refine_ls_wR_factor_all 0.1010
_refine_ls_wR_factor_gt 0.1010
_refine_ls_wR_factor_ref 0.1010
_reflns_limit_h_max 10
_reflns_limit_h_min -10
_reflns_limit_k_max 20
_reflns_limit_k_min -18
_reflns_limit_l_max 26
_reflns_limit_l_min 0
_reflns_number_gt 7448
_reflns_number_total 11417
_reflns_threshold_expression I>2.00u(I)
_oxford_diffrn_Wilson_B_factor 0.00
_oxford_diffrn_Wilson_scale 0.00
_oxford_refine_ls_scale 0.4588(13)
_oxford_structure_analysis_title '9040933 cs102'
_cod_data_source_file b504670j.txt
_cod_data_source_block cs102
_cod_depositor_comments
;
The following automatic conversions were performed:
'_symmetry_cell_setting' value 'Triclinic' changed to 'triclinic'
according to '/home/saulius/struct/CIF-dictionaries/cif_core.dic'
dictionary named 'cif_core.dic' version 2.4.1 from 2010-06-29.

Automatic conversion script
Id: cif_fix_enum 1527 2010-12-29 10:47:43Z saulius 
;
_cod_original_sg_symbol_H-M 'P -1 '
_cod_database_code 7008580

loop_
_symmetry_equiv_pos_as_xyz
x,y,z
-x,-y,-z

loop_
_atom_site_label
_atom_site_type_symbol
_atom_site_fract_x
_atom_site_fract_y
_atom_site_fract_z
_atom_site_U_iso_or_equiv
_atom_site_occupancy
_atom_site_adp_type
_atom_site_refinement_flags_posn
_atom_site_refinement_flags_adp
_atom_site_refinement_flags_occupancy
_atom_site_disorder_assembly
_atom_site_disorder_group
_atom_site_attached_hydrogens
Ru1 Ru 0.97133(7) 0.16071(3) 0.26427(3) 0.0289 1.0000 Uani . . . . . .
P1 P 0.2777(6) 0.5736(4) 0.0055(3) 0.0698 0.5000 Uani D . . . . .
P2 P 0.3492(8) 0.9161(4) -0.0212(3) 0.0782 0.5000 Uani D . . . . .
P3 P 0.6217(3) 0.21323(16) 0.57965(15) 0.0709 1.0000 Uani D . . . . .
F1 F 0.1078(14) 0.5468(12) 0.0223(9) 0.1669 0.5000 Uani D U . . . .
F2 F 0.4501(13) 0.6029(9) -0.0100(7) 0.1183 0.5000 Uani D U . . . .
F3 F 0.3381(19) 0.4950(10) 0.0638(8) 0.1672 0.5000 Uani D U . . . .
F4 F 0.2229(19) 0.6552(10) -0.0498(8) 0.1774 0.5000 Uani D U . . . .
F5 F 0.250(2) 0.6317(12) 0.0552(9) 0.1781 0.5000 Uani D U . . . .
F6 F 0.309(2) 0.5168(11) -0.0416(8) 0.1717 0.5000 Uani D U . . . .
F11 F 0.1900(16) 0.8962(12) -0.0346(10) 0.1928 0.5000 Uani D U . . . .
F12 F 0.5184(14) 0.9386(10) -0.0074(9) 0.1488 0.5000 Uani D U . . . .
F13 F 0.419(2) 0.9136(12) -0.0913(7) 0.1897 0.5000 Uani D U . . . .
F14 F 0.2918(19) 0.9238(11) 0.0488(6) 0.1489 0.5000 Uani D U . . . .
F15 F 0.3082(19) 1.0188(7) -0.0489(8) 0.1466 0.5000 Uani D U . . . .
F16 F 0.4021(19) 0.8182(8) 0.0056(9) 0.1662 0.5000 Uani D U . . . .
F21 F 0.5305(11) 0.1822(8) 0.5309(5) 0.1670 1.0000 Uani D U . . . .
F22 F 0.7124(10) 0.2407(6) 0.6312(4) 0.1293 1.0000 Uani D U . . . .
F23 F 0.5485(16) 0.3086(6) 0.5553(6) 0.2239 1.0000 Uani D U . . . .
F24 F 0.6980(14) 0.1181(5) 0.6059(4) 0.1738 1.0000 Uani D U . . . .
F25 F 0.7581(12) 0.2329(7) 0.5259(4) 0.1700 1.0000 Uani D U . . . .
F26 F 0.4808(11) 0.1930(9) 0.6328(5) 0.1894 1.0000 Uani D U . . . .
O1 O 0.9699(6) 0.5278(3) 0.3108(3) 0.0446 1.0000 Uani . . . . . .
O2 O 0.8829(7) 0.6095(3) 0.4147(2) 0.0484 1.0000 Uani . . . . . .
O3 O 0.7715(7) 0.6133(4) 0.5572(3) 0.0546 1.0000 Uani . . . . . .
O4 O 0.5668(7) 0.5149(4) 0.6637(3) 0.0534 1.0000 Uani . . . . . .
O5 O 0.4531(7) 0.4102(3) 0.7897(3) 0.0526 1.0000 Uani . . . . . .
O6 O 0.2115(8) 0.3007(3) 0.8639(3) 0.0596 1.0000 Uani . . . . . .
O7 O 0.0594(10) 0.1912(4) 0.8030(3) 0.0709 1.0000 Uani . . . . . .
O8 O 0.806(2) 0.4905(15) -0.0949(15) 0.1619 0.5000 Uani . . . . . .
O9 O 0.845(3) 1.0520(14) 0.0066(9) 0.1264 0.5000 Uani . . . . . .
N1 N 0.7489(6) 0.2171(3) 0.2317(3) 0.0327 1.0000 Uani . . . . . .
N2 N 0.9643(7) 0.2804(4) 0.2816(3) 0.0368 1.0000 Uani . . . . . .
N3 N 1.1904(6) 0.1521(3) 0.3050(3) 0.0333 1.0000 Uani . . . . . .
N4 N 0.8888(6) 0.0785(3) 0.3556(3) 0.0329 1.0000 Uani . . . . . .
N5 N 0.9750(7) 0.0452(4) 0.2422(3) 0.0425 1.0000 Uani . . . . . .
N6 N 1.0624(7) 0.1947(3) 0.1659(3) 0.0346 1.0000 Uani . . . . . .
C1 C 0.6452(8) 0.1826(5) 0.2039(3) 0.0384 1.0000 Uani . . . . . .
C2 C 0.5035(9) 0.2302(5) 0.1785(4) 0.0440 1.0000 Uani . . . . . .
C3 C 0.4660(9) 0.3157(5) 0.1853(4) 0.0434 1.0000 Uani . . . . . .
C4 C 0.5704(8) 0.3524(4) 0.2156(4) 0.0405 1.0000 Uani . . . . . .
C5 C 0.7105(8) 0.3034(4) 0.2382(3) 0.0343 1.0000 Uani . . . . . .
C6 C 0.8333(7) 0.3377(4) 0.2677(3) 0.0319 1.0000 Uani . . . . . .
C7 C 0.8255(8) 0.4236(4) 0.2770(3) 0.0349 1.0000 Uani . . . . . .
C8 C 0.9613(8) 0.4476(4) 0.2999(3) 0.0355 1.0000 Uani . . . . . .
C9 C 1.0962(8) 0.3878(5) 0.3128(3) 0.0376 1.0000 Uani . . . . . .
C10 C 1.0933(8) 0.3030(4) 0.3050(3) 0.0369 1.0000 Uani . . . . . .
C11 C 1.2178(8) 0.2271(4) 0.3225(3) 0.0344 1.0000 Uani . . . . . .
C12 C 1.3493(9) 0.2309(5) 0.3565(4) 0.0450 1.0000 Uani . . . . . .
C13 C 1.4600(9) 0.1557(6) 0.3716(4) 0.0538 1.0000 Uani . . . . . .
C14 C 1.4300(9) 0.0797(6) 0.3548(4) 0.0542 1.0000 Uani . . . . . .
C15 C 1.2958(9) 0.0802(5) 0.3201(4) 0.0454 1.0000 Uani . . . . . .
C16 C 0.8555(8) 0.0985(5) 0.4150(4) 0.0407 1.0000 Uani . . . . . .
C17 C 0.8044(10) 0.0369(5) 0.4731(4) 0.0507 1.0000 Uani . . . . . .
C18 C 0.7817(12) -0.0481(6) 0.4703(4) 0.0594 1.0000 Uani . . . . . .
C19 C 0.8172(10) -0.0712(5) 0.4099(4) 0.0512 1.0000 Uani . . . . . .
C20 C 0.8712(8) -0.0070(4) 0.3540(3) 0.0377 1.0000 Uani . . . . . .
C21 C 0.9172(9) -0.0249(4) 0.2891(3) 0.0389 1.0000 Uani . . . . . .
C22 C 0.9057(11) -0.1057(5) 0.2722(4) 0.0517 1.0000 Uani . . . . . .
C23 C 0.9563(12) -0.1108(5) 0.2087(4) 0.0552 1.0000 Uani . . . . . .
C24 C 1.0207(10) -0.0390(5) 0.1607(4) 0.0477 1.0000 Uani . . . . . .
C25 C 1.0261(8) 0.0405(4) 0.1798(3) 0.0378 1.0000 Uani . . . . . .
C26 C 1.0827(9) 0.1252(4) 0.1358(3) 0.0397 1.0000 Uani . . . . . .
C27 C 1.1506(9) 0.1343(5) 0.0723(4) 0.0475 1.0000 Uani . . . . . .
C28 C 1.1993(10) 0.2184(5) 0.0361(4) 0.0479 1.0000 Uani . . . . . .
C29 C 1.1741(9) 0.2906(5) 0.0637(4) 0.0489 1.0000 Uani . . . . . .
C30 C 1.1053(8) 0.2750(5) 0.1287(4) 0.0403 1.0000 Uani . . . . . .
C31 C 0.8246(9) 0.5854(5) 0.3132(4) 0.0430 1.0000 Uani . . . . . .
C32 C 0.8616(10) 0.6541(5) 0.3455(4) 0.0464 1.0000 Uani . . . . . .
C33 C 0.9201(11) 0.6699(5) 0.4499(4) 0.0551 1.0000 Uani . . . . . .
C34 C 0.9207(11) 0.6257(6) 0.5233(4) 0.0582 1.0000 Uani . . . . . .
C35 C 0.6981(13) 0.5391(8) 0.5502(5) 0.0756 1.0000 Uani . . . . . .
C36 C 0.5479(12) 0.5310(8) 0.5932(4) 0.0733 1.0000 Uani . . . . . .
C37 C 0.6335(10) 0.4253(5) 0.6948(5) 0.0586 1.0000 Uani . . . . . .
C38 C 0.6178(9) 0.4092(5) 0.7681(5) 0.0574 1.0000 Uani . . . . . .
C39 C 0.4226(12) 0.3904(6) 0.8593(4) 0.0615 1.0000 Uani . . . . . .
C40 C 0.2479(12) 0.3833(5) 0.8751(4) 0.0587 1.0000 Uani . . . . . .
C41 C 0.0432(11) 0.2923(5) 0.8718(4) 0.0549 1.0000 Uani . . . . . .
C42 C 0.0138(12) 0.1992(6) 0.8703(4) 0.0598 1.0000 Uani . . . . . .
N7 N 0.478(2) 1.0078(7) 0.1908(9) 0.0780 0.5000 Uani D U . . . .
C43 C 0.492(2) 0.9287(7) 0.1953(10) 0.0694 0.5000 Uani D U . . . .
C44 C 0.479(2) 0.8325(7) 0.1971(10) 0.0682 0.5000 Uani D U . . . .
H11 H 0.6686 0.1217 0.2010 0.0480 1.0000 Uiso R . . . . .
H21 H 0.4329 0.2037 0.1570 0.0572 1.0000 Uiso R . . . . .
H31 H 0.3681 0.3499 0.1686 0.0538 1.0000 Uiso R . . . . .
H41 H 0.5450 0.4121 0.2209 0.0512 1.0000 Uiso R . . . . .
H71 H 0.7306 0.4649 0.2679 0.0436 1.0000 Uiso R . . . . .
H91 H 1.1911 0.4050 0.3270 0.0465 1.0000 Uiso R . . . . .
H121 H 1.3639 0.2842 0.3694 0.0542 1.0000 Uiso R . . . . .
H131 H 1.5560 0.1569 0.3934 0.0640 1.0000 Uiso R . . . . .
H141 H 1.5024 0.0259 0.3672 0.0621 1.0000 Uiso R . . . . .
H151 H 1.2791 0.0276 0.3067 0.0540 1.0000 Uiso R . . . . .
H161 H 0.8687 0.1585 0.4168 0.0521 1.0000 Uiso R . . . . .
H171 H 0.7849 0.0532 0.5148 0.0609 1.0000 Uiso R . . . . .
H181 H 0.7412 -0.0916 0.5098 0.0692 1.0000 Uiso R . . . . .
H191 H 0.8042 -0.1311 0.4077 0.0611 1.0000 Uiso R . . . . .
H221 H 0.8632 -0.1567 0.3049 0.0652 1.0000 Uiso R . . . . .
H241 H 1.0598 -0.0433 0.1166 0.0577 1.0000 Uiso R . . . . .
H271 H 1.1644 0.0842 0.0532 0.0579 1.0000 Uiso R . . . . .
H281 H 1.2507 0.2265 -0.0084 0.0574 1.0000 Uiso R . . . . .
H291 H 1.2034 0.3497 0.0387 0.0595 1.0000 Uiso R . . . . .
H301 H 1.0876 0.3247 0.1483 0.0492 1.0000 Uiso R . . . . .
H311 H 0.7914 0.6139 0.2683 0.0529 1.0000 Uiso R . . . . .
H312 H 0.7403 0.5511 0.3394 0.0529 1.0000 Uiso R . . . . .
H321 H 0.9589 0.6802 0.3244 0.0583 1.0000 Uiso R . . . . .
H322 H 0.7744 0.7007 0.3413 0.0583 1.0000 Uiso R . . . . .
H331 H 1.0246 0.6902 0.4336 0.0705 1.0000 Uiso R . . . . .
H332 H 0.8406 0.7208 0.4421 0.0705 1.0000 Uiso R . . . . .
H341 H 0.9757 0.6620 0.5431 0.0735 1.0000 Uiso R . . . . .
H342 H 0.9793 0.5673 0.5295 0.0735 1.0000 Uiso R . . . . .
H351 H 0.7690 0.4851 0.5643 0.0970 1.0000 Uiso R . . . . .
H352 H 0.6751 0.5488 0.5040 0.0970 1.0000 Uiso R . . . . .
H361 H 0.4794 0.5858 0.5782 0.0911 1.0000 Uiso R . . . . .
H362 H 0.4969 0.4812 0.5876 0.0911 1.0000 Uiso R . . . . .
H371 H 0.7455 0.4188 0.6803 0.0747 1.0000 Uiso R . . . . .
H372 H 0.5769 0.3824 0.6823 0.0747 1.0000 Uiso R . . . . .
H381 H 0.6653 0.4555 0.7802 0.0699 1.0000 Uiso R . . . . .
H382 H 0.6714 0.3513 0.7892 0.0699 1.0000 Uiso R . . . . .
H391 H 0.4554 0.4380 0.8750 0.0763 1.0000 Uiso R . . . . .
H392 H 0.4815 0.3344 0.8809 0.0763 1.0000 Uiso R . . . . .
H401 H 0.2210 0.3817 0.9214 0.0730 1.0000 Uiso R . . . . .
H402 H 0.1878 0.4339 0.8465 0.0730 1.0000 Uiso R . . . . .
H411 H 0.0015 0.3016 0.9144 0.0683 1.0000 Uiso R . . . . .
H412 H -0.0098 0.3364 0.8359 0.0683 1.0000 Uiso R . . . . .
H421 H 0.0776 0.1549 0.9023 0.0756 1.0000 Uiso R . . . . .
H422 H -0.0983 0.1901 0.8812 0.0756 1.0000 Uiso R . . . . .
H441 H 0.5797 0.7981 0.2084 0.0818 0.5000 Uiso R . . . . .
H442 H 0.3957 0.8081 0.2305 0.0818 0.5000 Uiso R . . . . .
H443 H 0.4519 0.8295 0.1537 0.0818 0.5000 Uiso R . . . . .

loop_
_atom_site_aniso_label
_atom_site_aniso_U_11
_atom_site_aniso_U_22
_atom_site_aniso_U_33
_atom_site_aniso_U_23
_atom_site_aniso_U_13
_atom_site_aniso_U_12
Ru1 0.0314(3) 0.0217(2) 0.0354(3) -0.00925(18) -0.00854(19) -0.00109(16)
P1 0.061(3) 0.069(3) 0.087(3) -0.035(3) -0.020(2) 0.010(2)
P2 0.098(3) 0.079(3) 0.069(3) -0.034(3) -0.010(3) -0.017(3)
P3 0.0801(17) 0.0474(12) 0.0910(19) -0.0320(12) -0.0044(14) 0.0030(11)
F1 0.119(5) 0.181(7) 0.194(7) -0.036(7) -0.023(6) -0.018(6)
F2 0.101(5) 0.120(6) 0.140(7) -0.038(6) -0.005(6) -0.034(5)
F3 0.151(5) 0.143(7) 0.185(7) 0.012(7) -0.040(7) -0.046(6)
F4 0.132(5) 0.173(7) 0.223(7) -0.031(7) -0.049(7) -0.027(7)
F5 0.149(6) 0.191(7) 0.212(7) -0.096(7) 0.014(7) -0.005(7)
F6 0.173(6) 0.192(7) 0.203(7) -0.131(6) -0.007(7) -0.041(6)
F11 0.174(5) 0.167(7) 0.236(7) -0.039(7) -0.043(7) -0.028(7)
F12 0.109(5) 0.146(7) 0.210(7) -0.076(6) 0.004(6) -0.035(6)
F13 0.220(6) 0.171(7) 0.203(7) -0.099(6) -0.005(7) -0.003(7)
F14 0.141(5) 0.139(7) 0.155(7) -0.041(6) 0.038(6) -0.001(7)
F15 0.157(6) 0.118(7) 0.163(7) -0.040(6) -0.002(7) -0.004(6)
F16 0.155(6) 0.141(7) 0.231(7) -0.095(6) -0.019(7) -0.010(6)
F21 0.136(5) 0.252(6) 0.159(5) -0.118(5) -0.031(5) -0.034(5)
F22 0.145(4) 0.145(5) 0.127(5) -0.082(4) 0.001(4) -0.026(4)
F23 0.331(6) 0.150(6) 0.188(6) -0.069(5) -0.058(6) 0.085(6)
F24 0.290(5) 0.101(5) 0.127(5) -0.043(4) -0.047(5) 0.054(5)
F25 0.184(5) 0.213(6) 0.137(5) -0.072(5) 0.046(5) -0.107(5)
F26 0.139(5) 0.300(7) 0.159(6) -0.115(5) 0.038(5) -0.047(6)
O1 0.045(2) 0.035(2) 0.063(3) -0.024(2) -0.016(2) -0.003(2)
O2 0.077(3) 0.037(2) 0.035(2) -0.010(2) -0.010(2) -0.013(2)
O3 0.061(3) 0.061(3) 0.049(3) -0.026(2) 0.005(2) -0.020(3)
O4 0.058(3) 0.052(3) 0.054(3) -0.019(2) -0.009(2) -0.007(2)
O5 0.061(3) 0.048(3) 0.050(3) -0.005(2) -0.028(2) -0.010(2)
O6 0.097(4) 0.030(2) 0.061(3) -0.023(2) -0.004(3) -0.015(2)
O7 0.137(4) 0.037(3) 0.045(3) -0.019(2) 0.007(3) -0.023(3)
O8 0.098(5) 0.149(7) 0.312(8) -0.185(6) -0.099(7) 0.073(6)
O9 0.201(6) 0.123(7) 0.079(7) -0.038(6) -0.018(7) -0.082(7)
N1 0.041(3) 0.020(2) 0.039(3) -0.009(2) -0.011(2) -0.002(2)
N2 0.038(3) 0.034(3) 0.041(3) -0.011(2) -0.015(2) -0.002(2)
N3 0.036(3) 0.031(2) 0.033(3) -0.009(2) -0.005(2) 0.003(2)
N4 0.029(2) 0.025(2) 0.045(3) -0.009(2) -0.007(2) -0.0036(19)
N5 0.042(3) 0.040(3) 0.047(3) -0.014(3) -0.014(3) 0.002(2)
N6 0.043(3) 0.018(2) 0.048(3) -0.016(2) -0.011(2) -0.005(2)
C1 0.041(3) 0.039(3) 0.040(3) -0.014(3) -0.010(3) -0.011(3)
C2 0.047(3) 0.035(3) 0.057(4) -0.017(3) -0.014(3) -0.013(3)
C3 0.041(3) 0.039(3) 0.053(4) -0.012(3) -0.022(3) -0.001(3)
C4 0.041(3) 0.031(3) 0.053(4) -0.012(3) -0.014(3) -0.007(3)
C5 0.037(3) 0.029(3) 0.040(3) -0.009(2) -0.013(3) -0.004(2)
C6 0.034(3) 0.020(3) 0.043(3) -0.008(2) -0.009(3) -0.005(2)
C7 0.036(3) 0.024(3) 0.047(3) -0.013(2) -0.013(3) 0.001(2)
C8 0.048(3) 0.023(3) 0.039(3) -0.008(2) -0.009(3) -0.013(2)
C9 0.040(3) 0.046(3) 0.032(3) -0.016(3) -0.015(3) -0.003(3)
C10 0.049(3) 0.025(3) 0.037(3) -0.005(2) -0.013(3) -0.008(2)
C11 0.035(3) 0.030(3) 0.036(3) -0.006(2) -0.007(3) -0.001(2)
C12 0.047(3) 0.045(3) 0.046(4) -0.017(3) -0.012(3) 0.002(3)
C13 0.032(3) 0.061(4) 0.068(4) -0.018(4) -0.021(3) 0.012(3)
C14 0.038(3) 0.057(4) 0.060(4) -0.010(3) -0.011(3) 0.016(3)
C15 0.046(3) 0.034(3) 0.055(4) -0.011(3) -0.009(3) -0.002(3)
C16 0.040(3) 0.045(3) 0.042(4) -0.019(3) -0.012(3) -0.001(3)
C17 0.059(4) 0.050(4) 0.043(4) -0.016(3) -0.013(3) 0.012(3)
C18 0.078(4) 0.048(4) 0.046(4) -0.008(3) 0.000(4) -0.002(4)
C19 0.059(4) 0.035(3) 0.057(4) -0.010(3) 0.002(3) -0.001(3)
C20 0.048(3) 0.029(3) 0.035(3) -0.006(2) -0.009(3) -0.003(3)
C21 0.057(3) 0.016(2) 0.044(3) -0.007(2) 0.000(3) -0.009(2)
C22 0.079(4) 0.033(3) 0.049(4) -0.018(3) 0.006(4) -0.020(3)
C23 0.085(4) 0.034(3) 0.052(4) -0.019(3) -0.007(4) -0.006(3)
C24 0.063(4) 0.033(3) 0.051(4) -0.014(3) 0.001(3) -0.017(3)
C25 0.047(3) 0.023(3) 0.041(3) -0.004(2) -0.007(3) -0.004(2)
C26 0.051(3) 0.032(3) 0.038(3) -0.010(3) -0.010(3) -0.005(3)
C27 0.054(4) 0.039(3) 0.052(4) -0.019(3) -0.003(3) 0.001(3)
C28 0.059(4) 0.050(4) 0.034(3) -0.007(3) -0.001(3) -0.014(3)
C29 0.054(4) 0.047(4) 0.045(4) -0.002(3) -0.015(3) -0.022(3)
C30 0.039(3) 0.035(3) 0.048(4) -0.010(3) -0.012(3) -0.006(3)
C31 0.054(3) 0.034(3) 0.045(4) -0.016(3) -0.010(3) -0.001(3)
C32 0.058(4) 0.030(3) 0.057(4) -0.018(3) -0.018(3) -0.001(3)
C33 0.079(4) 0.042(4) 0.052(4) -0.023(3) 0.001(4) -0.019(3)
C34 0.074(4) 0.066(4) 0.046(4) -0.026(3) -0.012(4) -0.017(4)
C35 0.083(5) 0.105(6) 0.060(5) -0.048(4) 0.005(4) -0.036(5)
C36 0.069(4) 0.118(6) 0.042(4) -0.029(4) -0.002(4) -0.032(5)
C37 0.050(4) 0.046(4) 0.092(5) -0.037(4) -0.011(4) -0.007(3)
C38 0.047(4) 0.036(3) 0.091(5) -0.012(3) -0.025(4) -0.005(3)
C39 0.092(5) 0.047(4) 0.052(4) -0.010(3) -0.035(4) -0.014(4)
C40 0.107(5) 0.037(3) 0.039(4) -0.014(3) -0.015(4) -0.017(4)
C41 0.075(4) 0.038(3) 0.059(4) -0.026(3) 0.004(4) -0.007(3)
C42 0.083(4) 0.049(4) 0.056(4) -0.026(3) 0.012(4) -0.022(4)
N7 0.109(5) 0.036(3) 0.099(6) -0.028(5) -0.017(5) -0.014(5)
C43 0.097(4) 0.038(3) 0.086(5) -0.032(4) -0.006(5) -0.017(5)
C44 0.092(5) 0.028(4) 0.087(6) -0.026(5) 0.011(6) -0.004(5)

loop_
_atom_type_symbol
_atom_type_scat_dispersion_real
_atom_type_scat_dispersion_imag
_atom_type_scat_Cromer_Mann_a1
_atom_type_scat_Cromer_Mann_b1
_atom_type_scat_Cromer_Mann_a2
_atom_type_scat_Cromer_Mann_b2
_atom_type_scat_Cromer_Mann_a3
_atom_type_scat_Cromer_Mann_b3
_atom_type_scat_Cromer_Mann_a4
_atom_type_scat_Cromer_Mann_b4
_atom_type_scat_Cromer_Mann_c
_atom_type_scat_source
C 0.0033 0.0016 2.3100 20.8439 1.0200 10.2075 1.5886 0.5687 0.8650 51.6512 0.2156 'International Tables Vol C 4.2.6.8 and 6.1.1.4'
H 0.0000 0.0000 0.4930 10.5109 0.3229 26.1257 0.1402 3.1424 0.0408 57.7997 0.0030 'International Tables Vol C 4.2.6.8 and 6.1.1.4'
Ru -1.4200 0.8360 19.2674 0.8085 12.9182 8.4347 4.8634 24.7997 1.5676 94.2928 5.3787 'International Tables Vol C 4.2.6.8 and 6.1.1.4'
N 0.0061 0.0033 12.2126 0.0057 3.1322 9.8933 2.0125 28.9975 1.1663 0.5826 -11.5290 'International Tables Vol C 4.2.6.8 and 6.1.1.4'
O 0.0106 0.0060 3.0485 13.2771 2.2868 5.7011 1.5463 0.3239 0.8670 32.9089 0.2508 'International Tables Vol C 4.2.6.8 and 6.1.1.4'
P 0.0900 0.0950 6.4345 1.9067 4.1791 27.1570 1.7800 0.5260 1.4908 68.1645 1.1149 'International Tables Vol C 4.2.6.8 and 6.1.1.4'
F 0.0140 0.0100 3.5392 10.2825 2.6412 4.2944 1.5170 0.2615 1.0243 26.1476 0.2776 'International Tables Vol C 4.2.6.8 and 6.1.1.4'

loop_
_geom_angle_atom_site_label_1
_geom_angle_site_symmetry_1
_geom_angle_atom_site_label_2
_geom_angle_site_symmetry_2
_geom_angle_atom_site_label_3
_geom_angle_site_symmetry_3
_geom_angle
_geom_angle_publ_flag
N1 . Ru1 . N2 . 79.0(2) yes
N1 . Ru1 . N3 . 157.52(19) yes
N2 . Ru1 . N3 . 78.6(2) yes
N1 . Ru1 . N4 . 96.5(2) yes
N2 . Ru1 . N4 . 103.3(2) yes
N3 . Ru1 . N4 . 88.1(2) yes
N1 . Ru1 . N5 . 99.1(2) yes
N2 . Ru1 . N5 . 177.0(2) yes
N3 . Ru1 . N5 . 103.4(2) yes
N4 . Ru1 . N5 . 79.2(2) yes
N1 . Ru1 . N6 . 88.9(2) yes
N2 . Ru1 . N6 . 99.0(2) yes
N3 . Ru1 . N6 . 95.2(2) yes
N4 . Ru1 . N6 . 157.66(19) yes
N5 . Ru1 . N6 . 78.5(2) yes
F1 . P1 . F2 . 178.2(9) yes
F1 . P1 . F3 . 90.8(8) yes
F2 . P1 . F3 . 89.2(7) yes
F1 . P1 . F4 . 91.3(7) yes
F2 . P1 . F4 . 88.6(7) yes
F3 . P1 . F4 . 176.2(9) yes
F1 . P1 . F5 . 90.0(8) yes
F2 . P1 . F5 . 88.2(7) yes
F3 . P1 . F5 . 87.9(8) yes
F4 . P1 . F5 . 88.9(8) yes
F1 . P1 . F6 . 91.3(8) yes
F2 . P1 . F6 . 90.5(7) yes
F3 . P1 . F6 . 91.1(8) yes
F4 . P1 . F6 . 92.1(8) yes
F5 . P1 . F6 . 178.4(9) yes
F11 . P2 . F12 . 179.2(9) yes
F11 . P2 . F13 . 92.0(8) yes
F12 . P2 . F13 . 87.8(8) yes
F11 . P2 . F14 . 92.7(8) yes
F12 . P2 . F14 . 87.4(7) yes
F13 . P2 . F14 . 174.9(9) yes
F11 . P2 . F15 . 92.3(8) yes
F12 . P2 . F15 . 86.9(7) yes
F13 . P2 . F15 . 89.1(8) yes
F14 . P2 . F15 . 88.7(7) yes
F11 . P2 . F16 . 92.0(8) yes
F12 . P2 . F16 . 88.7(8) yes
F13 . P2 . F16 . 89.9(8) yes
F14 . P2 . F16 . 91.9(8) yes
F15 . P2 . F16 . 175.6(9) yes
F21 . P3 . F22 . 177.5(6) yes
F21 . P3 . F23 . 92.3(6) yes
F22 . P3 . F23 . 89.6(5) yes
F21 . P3 . F24 . 89.6(5) yes
F22 . P3 . F24 . 88.5(5) yes
F23 . P3 . F24 . 178.1(6) yes
F21 . P3 . F25 . 88.6(5) yes
F22 . P3 . F25 . 93.0(5) yes
F23 . P3 . F25 . 90.6(6) yes
F24 . P3 . F25 . 89.6(6) yes
F21 . P3 . F26 . 90.0(5) yes
F22 . P3 . F26 . 88.4(5) yes
F23 . P3 . F26 . 89.1(6) yes
F24 . P3 . F26 . 90.7(6) yes
F25 . P3 . F26 . 178.6(6) yes
C8 . O1 . C31 . 118.9(5) yes
C32 . O2 . C33 . 111.7(5) yes
C34 . O3 . C35 . 114.7(7) yes
C36 . O4 . C37 . 112.9(7) yes
C38 . O5 . C39 . 114.5(6) yes
C40 . O6 . C41 . 111.1(6) yes
C23 2_656 O7 . C42 . 117.4(6) yes
Ru1 . N1 . C1 . 128.1(5) yes
Ru1 . N1 . C5 . 113.8(4) yes
C1 . N1 . C5 . 118.0(6) yes
Ru1 . N2 . C6 . 119.1(4) yes
Ru1 . N2 . C10 . 119.4(4) yes
C6 . N2 . C10 . 121.5(6) yes
Ru1 . N3 . C11 . 114.1(4) yes
Ru1 . N3 . C15 . 126.7(5) yes
C11 . N3 . C15 . 118.9(6) yes
Ru1 . N4 . C16 . 128.5(4) yes
Ru1 . N4 . C20 . 113.6(4) yes
C16 . N4 . C20 . 117.8(6) yes
Ru1 . N5 . C21 . 118.3(5) yes
Ru1 . N5 . C25 . 119.4(5) yes
C21 . N5 . C25 . 122.2(6) yes
Ru1 . N6 . C26 . 115.3(4) yes
Ru1 . N6 . C30 . 127.5(5) yes
C26 . N6 . C30 . 117.2(6) yes
N1 . C1 . C2 . 123.0(6) yes
N1 . C1 . H11 . 118.639 no
C2 . C1 . H11 . 118.333 no
C1 . C2 . C3 . 118.5(6) yes
C1 . C2 . H21 . 120.729 no
C3 . C2 . H21 . 120.724 no
C2 . C3 . C4 . 119.5(6) yes
C2 . C3 . H31 . 120.235 no
C4 . C3 . H31 . 120.279 no
C3 . C4 . C5 . 119.5(6) yes
C3 . C4 . H41 . 120.190 no
C5 . C4 . H41 . 120.261 no
N1 . C5 . C4 . 121.3(5) yes
N1 . C5 . C6 . 114.7(5) yes
C4 . C5 . C6 . 123.9(6) yes
C5 . C6 . N2 . 113.4(5) yes
C5 . C6 . C7 . 125.5(6) yes
N2 . C6 . C7 . 120.9(5) yes
C6 . C7 . C8 . 117.4(6) yes
C6 . C7 . H71 . 121.409 no
C8 . C7 . H71 . 121.214 no
C7 . C8 . O1 . 123.5(6) yes
C7 . C8 . C9 . 120.6(6) yes
O1 . C8 . C9 . 115.9(6) yes
C8 . C9 . C10 . 118.9(6) yes
C8 . C9 . H91 . 120.615 no
C10 . C9 . H91 . 120.501 no
C9 . C10 . N2 . 120.6(6) yes
C9 . C10 . C11 . 127.1(6) yes
N2 . C10 . C11 . 112.2(5) yes
C10 . C11 . N3 . 115.3(5) yes
C10 . C11 . C12 . 122.0(6) yes
N3 . C11 . C12 . 122.7(6) yes
C11 . C12 . C13 . 118.1(7) yes
C11 . C12 . H121 . 120.883 no
C13 . C12 . H121 . 120.995 no
C12 . C13 . C14 . 118.8(7) yes
C12 . C13 . H131 . 120.552 no
C14 . C13 . H131 . 120.647 no
C13 . C14 . C15 . 120.3(7) yes
C13 . C14 . H141 . 119.808 no
C15 . C14 . H141 . 119.898 no
C14 . C15 . N3 . 121.1(7) yes
C14 . C15 . H151 . 119.414 no
N3 . C15 . H151 . 119.494 no
N4 . C16 . C17 . 123.2(7) yes
N4 . C16 . H161 . 118.461 no
C17 . C16 . H161 . 118.380 no
C16 . C17 . C18 . 118.4(7) yes
C16 . C17 . H171 . 120.689 no
C18 . C17 . H171 . 120.920 no
C17 . C18 . C19 . 119.8(8) yes
C17 . C18 . H181 . 120.019 no
C19 . C18 . H181 . 120.162 no
C18 . C19 . C20 . 118.8(7) yes
C18 . C19 . H191 . 120.494 no
C20 . C19 . H191 . 120.718 no
C19 . C20 . N4 . 122.0(6) yes
C19 . C20 . C21 . 123.3(6) yes
N4 . C20 . C21 . 114.7(6) yes
C20 . C21 . N5 . 113.9(5) yes
C20 . C21 . C22 . 127.0(6) yes
N5 . C21 . C22 . 119.0(6) yes
C21 . C22 . C23 . 119.1(7) yes
C21 . C22 . H221 . 120.418 no
C23 . C22 . H221 . 120.453 no
C22 . C23 . O7 2_656 115.0(7) yes
C22 . C23 . C24 . 121.8(7) yes
O7 2_656 C23 . C24 . 123.2(7) yes
C23 . C24 . C25 . 116.7(7) yes
C23 . C24 . H241 . 121.762 no
C25 . C24 . H241 . 121.506 no
C24 . C25 . N5 . 121.1(6) yes
C24 . C25 . C26 . 125.4(7) yes
N5 . C25 . C26 . 113.5(6) yes
C25 . C26 . N6 . 113.1(6) yes
C25 . C26 . C27 . 123.7(6) yes
N6 . C26 . C27 . 123.2(6) yes
C26 . C27 . C28 . 117.8(7) yes
C26 . C27 . H271 . 121.044 no
C28 . C27 . H271 . 121.134 no
C27 . C28 . C29 . 120.4(7) yes
C27 . C28 . H281 . 119.796 no
C29 . C28 . H281 . 119.819 no
C28 . C29 . C30 . 117.8(7) yes
C28 . C29 . H291 . 121.352 no
C30 . C29 . H291 . 120.887 no
C29 . C30 . N6 . 123.5(7) yes
C29 . C30 . H301 . 118.272 no
N6 . C30 . H301 . 118.190 no
O1 . C31 . C32 . 106.6(6) yes
O1 . C31 . H312 . 110.317 no
C32 . C31 . H312 . 109.942 no
C31 . C32 . O2 . 107.5(6) yes
C31 . C32 . H322 . 110.090 no
O2 . C32 . H322 . 110.102 no
O2 . C33 . C34 . 111.1(6) yes
O2 . C33 . H332 . 108.993 no
C34 . C33 . H332 . 108.887 no
C33 . C34 . O3 . 116.0(7) yes
C33 . C34 . H342 . 107.731 no
O3 . C34 . H342 . 107.815 no
O3 . C35 . C36 . 107.9(8) yes
O3 . C35 . H352 . 109.990 no
C36 . C35 . H352 . 109.909 no
C35 . C36 . O4 . 115.2(8) yes
C35 . C36 . H362 . 107.681 no
O4 . C36 . H362 . 107.771 no
O4 . C37 . C38 . 108.9(6) yes
O4 . C37 . H372 . 109.742 no
C38 . C37 . H372 . 109.778 no
C37 . C38 . O5 . 109.0(6) yes
C37 . C38 . H382 . 109.488 no
O5 . C38 . H382 . 109.406 no
O5 . C39 . C40 . 108.6(6) yes
O5 . C39 . H392 . 109.762 no
C40 . C39 . H392 . 109.971 no
C39 . C40 . O6 . 107.3(7) yes
C39 . C40 . H402 . 110.263 no
O6 . C40 . H402 . 110.340 no
O6 . C41 . C42 . 108.9(7) yes
O6 . C41 . H412 . 109.863 no
C42 . C41 . H412 . 109.658 no
C41 . C42 . O7 . 108.2(7) yes
C41 . C42 . H422 . 109.705 no
O7 . C42 . H422 . 109.884 no
N7 . C43 . C44 . 169(2) yes
C43 . C44 . H442 . 109.358 no
C43 . C44 . H443 . 109.897 no
H442 . C44 . H443 . 109.476 no

loop_
_geom_bond_atom_site_label_1
_geom_bond_site_symmetry_1
_geom_bond_atom_site_label_2
_geom_bond_site_symmetry_2
_geom_bond_distance
_geom_bond_publ_flag
Ru1 . N1 . 2.053(6) yes
Ru1 . N2 . 1.981(5) yes
Ru1 . N3 . 2.062(6) yes
Ru1 . N4 . 2.062(6) yes
Ru1 . N5 . 1.966(6) yes
Ru1 . N6 . 2.050(6) yes
P1 . F1 . 1.505(11) yes
P1 . F2 . 1.537(10) yes
P1 . F3 . 1.528(11) yes
P1 . F4 . 1.505(11) yes
P1 . F5 . 1.537(11) yes
P1 . F6 . 1.478(11) yes
P2 . F11 . 1.467(12) yes
P2 . F12 . 1.563(11) yes
P2 . F13 . 1.524(12) yes
P2 . F14 . 1.517(11) yes
P2 . F15 . 1.542(11) yes
P2 . F16 . 1.491(11) yes
P3 . F21 . 1.526(7) yes
P3 . F22 . 1.542(7) yes
P3 . F23 . 1.499(8) yes
P3 . F24 . 1.509(7) yes
P3 . F25 . 1.510(8) yes
P3 . F26 . 1.530(8) yes
O1 . C8 . 1.337(7) yes
O1 . C31 . 1.432(9) yes
O2 . C32 . 1.420(9) yes
O2 . C33 . 1.414(8) yes
O3 . C34 . 1.378(10) yes
O3 . C35 . 1.408(10) yes
O4 . C36 . 1.430(10) yes
O4 . C37 . 1.428(10) yes
O5 . C38 . 1.407(10) yes
O5 . C39 . 1.392(10) yes
O6 . C40 . 1.434(8) yes
O6 . C41 . 1.417(11) yes
O7 . C23 2_656 1.357(9) yes
O7 . C42 . 1.446(10) yes
N1 . C1 . 1.319(8) yes
N1 . C5 . 1.381(8) yes
N2 . C6 . 1.330(8) yes
N2 . C10 . 1.340(8) yes
N3 . C11 . 1.360(8) yes
N3 . C15 . 1.323(9) yes
N4 . C16 . 1.351(9) yes
N4 . C20 . 1.360(8) yes
N5 . C21 . 1.336(9) yes
N5 . C25 . 1.343(9) yes
N6 . C26 . 1.377(8) yes
N6 . C30 . 1.331(9) yes
C1 . C2 . 1.387(10) yes
C1 . H11 . 0.960 no
C2 . C3 . 1.371(10) yes
C2 . H21 . 0.960 no
C3 . C4 . 1.376(9) yes
C3 . H31 . 0.960 no
C4 . C5 . 1.368(9) yes
C4 . H41 . 0.960 no
C5 . C6 . 1.460(8) yes
C6 . C7 . 1.393(8) yes
C7 . C8 . 1.393(9) yes
C7 . H71 . 0.960 no
C8 . C9 . 1.374(10) yes
C9 . C10 . 1.371(9) yes
C9 . H91 . 0.960 no
C10 . C11 . 1.469(9) yes
C11 . C12 . 1.374(9) yes
C12 . C13 . 1.386(10) yes
C12 . H121 . 0.960 no
C13 . C14 . 1.374(12) yes
C13 . H131 . 0.960 no
C14 . C15 . 1.385(11) yes
C14 . H141 . 0.960 no
C15 . H151 . 0.960 no
C16 . C17 . 1.372(11) yes
C16 . H161 . 0.960 no
C17 . C18 . 1.371(11) yes
C17 . H171 . 0.960 no
C18 . C19 . 1.393(12) yes
C18 . H181 . 0.960 no
C19 . C20 . 1.372(10) yes
C19 . H191 . 0.960 no
C20 . C21 . 1.458(10) yes
C21 . C22 . 1.409(9) yes
C22 . C23 . 1.365(11) yes
C22 . H221 . 0.960 no
C23 . C24 . 1.385(11) yes
C24 . C25 . 1.403(9) yes
C24 . H241 . 0.960 no
C25 . C26 . 1.467(9) yes
C26 . C27 . 1.359(11) yes
C27 . C28 . 1.390(11) yes
C27 . H271 . 0.960 no
C28 . C29 . 1.384(11) yes
C28 . H281 . 0.960 no
C29 . C30 . 1.380(11) yes
C29 . H291 . 0.960 no
C30 . H301 . 0.960 no
C31 . C32 . 1.482(9) yes
C31 . H312 . 0.960 no
C32 . H322 . 0.960 no
C33 . C34 . 1.478(11) yes
C33 . H332 . 0.960 no
C34 . H342 . 0.960 no
C35 . C36 . 1.467(13) yes
C35 . H352 . 0.960 no
C36 . H362 . 0.960 no
C37 . C38 . 1.462(13) yes
C37 . H372 . 0.960 no
C38 . H382 . 0.960 no
C39 . C40 . 1.477(13) yes
C39 . H392 . 0.960 no
C40 . H402 . 0.960 no
C41 . C42 . 1.500(10) yes
C41 . H412 . 0.960 no
C42 . H422 . 0.960 no
N7 . C43 . 1.196(4) yes
C43 . C44 . 1.496(4) yes
C44 . H442 . 0.960 no
C44 . H443 . 0.960 no
